data_7238764
loop_
_publ_author_name
'Sahoo, Santosh K.'
'Khatun, Nilufa'
'Gogoi, Anupal'
'Deb, Arghya'
'Patel, Bhisma K.'

_publ_section_title
;
 Cu(ii) catalysed chemoselective oxidative transformation of thiourea to
 thioamidoguanidine/2-aminobenzothiazole
;
_journal_issue 2
_journal_name_full 'RSC Adv.'
_journal_page_first 438
_journal_paper_doi 10.1039/C2RA22240J
_journal_volume 3
_journal_year 2013
_chemical_formula_sum 'C26 H28 N4 S'
_chemical_formula_weight 428.58
_space_group_IT_number 14
_space_group_name_Hall '-P 2ybc'
_space_group_name_H-M_alt 'P 1 21/c 1'
_atom_sites_solution_hydrogens geom
_atom_sites_solution_primary direct
_atom_sites_solution_secondary difmap
_audit_creation_method SHELXL-97
_cell_angle_alpha 90.00
_cell_angle_beta 95.125(8)
_cell_angle_gamma 90.00
_cell_formula_units_Z 5
_cell_length_a 9.5021(13)
_cell_length_b 11.2799(14)
_cell_length_c 24.739(3)
_cell_measurement_temperature 296(2)
_cell_volume 2641.0(6)
_computing_structure_refinement 'SHELXL-97 (Sheldrick, 1997)'
_computing_structure_solution 'SHELXS-97 (Sheldrick, 1990)'
_diffrn_ambient_temperature 296(2)
_diffrn_measured_fraction_theta_full 0.831
_diffrn_measured_fraction_theta_max 0.831
_diffrn_radiation_monochromator graphite
_diffrn_radiation_source 'fine-focus sealed tube'
_diffrn_radiation_type MoK\a
_diffrn_radiation_wavelength 0.71073
_diffrn_reflns_av_R_equivalents 0.0554
_diffrn_reflns_av_sigmaI/netI 0.0596
_diffrn_reflns_limit_h_max 10
_diffrn_reflns_limit_h_min -10
_diffrn_reflns_limit_k_max 13
_diffrn_reflns_limit_k_min -12
_diffrn_reflns_limit_l_max 29
_diffrn_reflns_limit_l_min -28
_diffrn_reflns_number 29006
_diffrn_reflns_theta_full 26.56
_diffrn_reflns_theta_max 26.56
_diffrn_reflns_theta_min 1.65
_exptl_absorpt_coefficient_mu 0.175
_exptl_crystal_density_diffrn 1.347
_exptl_crystal_density_method 'not measured'
_exptl_crystal_F_000 1140
_refine_diff_density_max 0.153
_refine_diff_density_min -0.217
_refine_diff_density_rms 0.037
_refine_ls_extinction_method none
_refine_ls_goodness_of_fit_ref 1.045
_refine_ls_hydrogen_treatment mixed
_refine_ls_matrix_type full
_refine_ls_number_parameters 302
_refine_ls_number_reflns 4573
_refine_ls_number_restraints 0
_refine_ls_restrained_S_all 1.045
_refine_ls_R_factor_all 0.1134
_refine_ls_R_factor_gt 0.0570
_refine_ls_shift/su_max 0.000
_refine_ls_shift/su_mean 0.000
_refine_ls_structure_factor_coef Fsqd
_refine_ls_weighting_details 'calc w=1/[\s^2^(Fo^2^)+(0.0676P)^2^+0.1619P] where P=(Fo^2^+2Fc^2^)/3'
_refine_ls_weighting_scheme calc
_refine_ls_wR_factor_gt 0.1242
_refine_ls_wR_factor_ref 0.1421
_reflns_number_gt 2737
_reflns_number_total 4573
_reflns_threshold_expression >2sigma(I)
_cod_data_source_file c2ra22240j.txt
_cod_data_source_block dip
_cod_database_code 7238764

loop_
_symmetry_equiv_pos_as_xyz
'x, y, z'
'-x, y+1/2, -z+1/2'
'-x, -y, -z'
'x, -y-1/2, z-1/2'

loop_
_atom_site_label
_atom_site_type_symbol
_atom_site_fract_x
_atom_site_fract_y
_atom_site_fract_z
_atom_site_U_iso_or_equiv
_atom_site_adp_type
_atom_site_occupancy
_atom_site_symmetry_multiplicity
_atom_site_calc_flag
_atom_site_refinement_flags
S1 S 0.32498(8) 0.42793(6) 0.44929(3) 0.0668(3) Uani 1 1 d .
N2 N 0.07296(19) 0.68022(17) 0.45074(7) 0.0474(5) Uani 1 1 d .
N1 N 0.4734(2) 0.54306(16) 0.37928(7) 0.0504(5) Uani 1 1 d .
C5 C -0.0785(3) 0.6881(2) 0.45506(10) 0.0592(7) Uani 1 1 d .
H5A H -0.1085 0.6227 0.4768 0.071 Uiso 1 1 calc R
H5B H -0.1285 0.6823 0.4192 0.071 Uiso 1 1 calc R
C1 C 0.1568(3) 0.6918(2) 0.50320(9) 0.0570(7) Uani 1 1 d .
H1A H 0.2565 0.6852 0.4981 0.068 Uiso 1 1 calc R
H1B H 0.1326 0.6285 0.5272 0.068 Uiso 1 1 calc R
C3 C -0.0294(3) 0.8244(3) 0.53471(11) 0.0731(8) Uani 1 1 d .
H3A H -0.0578 0.7678 0.5612 0.088 Uiso 1 1 calc R
H3B H -0.0478 0.9035 0.5477 0.088 Uiso 1 1 calc R
C2 C 0.1280(3) 0.8106(2) 0.52852(10) 0.0687(8) Uani 1 1 d .
H2A H 0.1591 0.8738 0.5058 0.082 Uiso 1 1 calc R
H2B H 0.1808 0.8165 0.5638 0.082 Uiso 1 1 calc R
C4 C -0.1146(3) 0.8038(3) 0.48089(11) 0.0716(8) Uani 1 1 d .
H4A H -0.2144 0.8043 0.4865 0.086 Uiso 1 1 calc R
H4B H -0.0973 0.8683 0.4564 0.086 Uiso 1 1 calc R
C6 C 0.4868(3) 0.6171(2) 0.33136(10) 0.0612(7) Uani 1 1 d .
H6A H 0.5570 0.6781 0.3401 0.073 Uiso 1 1 calc R
H6B H 0.3972 0.6557 0.3210 0.073 Uiso 1 1 calc R
C10 C 0.6002(3) 0.4724(2) 0.39524(10) 0.0662(8) Uani 1 1 d .
H10A H 0.5819 0.4214 0.4254 0.079 Uiso 1 1 calc R
H10B H 0.6774 0.5250 0.4073 0.079 Uiso 1 1 calc R
C7 C 0.5293(3) 0.5440(3) 0.28478(11) 0.0798(9) Uani 1 1 d .
H7A H 0.5450 0.5960 0.2547 0.096 Uiso 1 1 calc R
H7B H 0.4528 0.4905 0.2729 0.096 Uiso 1 1 calc R
C8 C 0.6628(3) 0.4719(3) 0.29966(12) 0.0887(10) Uani 1 1 d .
H8A H 0.6817 0.4209 0.2696 0.106 Uiso 1 1 calc R
H8B H 0.7427 0.5247 0.3071 0.106 Uiso 1 1 calc R
C9 C 0.6428(3) 0.3977(3) 0.34929(11) 0.0817(9) Uani 1 1 d .
H9A H 0.5707 0.3384 0.3402 0.098 Uiso 1 1 calc R
H9B H 0.7303 0.3568 0.3606 0.098 Uiso 1 1 calc R
C11 C 0.3595(3) 0.53842(19) 0.40773(9) 0.0446(6) Uani 1 1 d .
N3 N 0.2685(2) 0.63591(15) 0.40168(7) 0.0444(5) Uani 1 1 d .
C17 C 0.2477(3) 0.8430(2) 0.37389(9) 0.0501(6) Uani 1 1 d .
H17 H 0.1647 0.8230 0.3531 0.060 Uiso 1 1 calc R
C16 C 0.2945(3) 0.9604(2) 0.37441(10) 0.0540(7) Uani 1 1 d .
C12 C 0.3219(3) 0.7558(2) 0.40362(9) 0.0466(6) Uani 1 1 d .
C13 C 0.4441(3) 0.7857(2) 0.43493(10) 0.0599(7) Uani 1 1 d .
H13 H 0.4948 0.7283 0.4554 0.072 Uiso 1 1 calc R
C15 C 0.4188(3) 0.9899(2) 0.40593(12) 0.0641(8) Uani 1 1 d .
C14 C 0.4902(3) 0.9014(2) 0.43552(12) 0.0712(8) Uani 1 1 d .
H14 H 0.5728 0.9208 0.4567 0.085 Uiso 1 1 calc R
C19 C 0.2121(3) 1.0515(2) 0.34078(11) 0.0760(9) Uani 1 1 d .
H19A H 0.1315 1.0147 0.3215 0.114 Uiso 1 1 calc R
H19B H 0.2709 1.0857 0.3153 0.114 Uiso 1 1 calc R
H19C H 0.1810 1.1126 0.3640 0.114 Uiso 1 1 calc R
C18 C 0.4738(3) 1.1163(2) 0.40777(14) 0.0964(11) Uani 1 1 d .
H18A H 0.5577 1.1208 0.4324 0.145 Uiso 1 1 calc R
H18B H 0.4031 1.1682 0.4199 0.145 Uiso 1 1 calc R
H18C H 0.4955 1.1398 0.3721 0.145 Uiso 1 1 calc R
C20 C 0.1204(3) 0.6190(2) 0.40867(9) 0.0453(6) Uani 1 1 d .
C22 C 0.1502(3) 0.5369(2) 0.23581(9) 0.0579(7) Uani 1 1 d .
C21 C 0.1140(2) 0.5835(2) 0.28504(9) 0.0535(7) Uani 1 1 d .
H21 H 0.1113 0.6654 0.2894 0.064 Uiso 1 1 calc R
C28 C 0.0821(2) 0.5117(2) 0.32734(9) 0.0505(6) Uani 1 1 d .
C26 C 0.1193(3) 0.3440(2) 0.27145(11) 0.0737(8) Uani 1 1 d .
H26 H 0.1199 0.2621 0.2671 0.088 Uiso 1 1 calc R
C27 C 0.0845(3) 0.3905(2) 0.31968(10) 0.0670(8) Uani 1 1 d .
H27 H 0.0624 0.3401 0.3474 0.080 Uiso 1 1 calc R
C25 C 0.1537(3) 0.4152(3) 0.22895(10) 0.0613(7) Uani 1 1 d .
C23 C 0.1876(3) 0.6220(3) 0.19188(11) 0.0892(10) Uani 1 1 d .
H23A H 0.1740 0.7020 0.2036 0.134 Uiso 1 1 calc R
H23B H 0.1280 0.6070 0.1592 0.134 Uiso 1 1 calc R
H23C H 0.2847 0.6109 0.1851 0.134 Uiso 1 1 calc R
C24 C 0.1917(4) 0.3601(3) 0.17620(12) 0.1008(11) Uani 1 1 d .
H24A H 0.1795 0.2757 0.1777 0.151 Uiso 1 1 calc R
H24B H 0.2884 0.3780 0.1710 0.151 Uiso 1 1 calc R
H24C H 0.1313 0.3918 0.1465 0.151 Uiso 1 1 calc R
N4 N 0.0372(2) 0.55775(17) 0.37647(8) 0.0531(5) Uani 1 1 d .

loop_
_atom_site_aniso_label
_atom_site_aniso_U_11
_atom_site_aniso_U_22
_atom_site_aniso_U_33
_atom_site_aniso_U_23
_atom_site_aniso_U_13
_atom_site_aniso_U_12
S1 0.0808(6) 0.0532(4) 0.0687(5) 0.0155(3) 0.0201(4) 0.0048(4)
N2 0.0381(13) 0.0616(13) 0.0429(11) -0.0047(10) 0.0061(9) 0.0011(10)
N1 0.0522(14) 0.0460(12) 0.0540(12) 0.0067(10) 0.0097(11) 0.0075(10)
C5 0.0526(18) 0.0696(19) 0.0566(16) -0.0004(14) 0.0116(13) -0.0046(14)
C1 0.0577(17) 0.0677(18) 0.0453(14) -0.0003(13) 0.0026(12) 0.0077(14)
C3 0.085(2) 0.074(2) 0.0618(18) -0.0106(14) 0.0148(16) 0.0129(16)
C2 0.078(2) 0.072(2) 0.0557(16) -0.0146(14) 0.0019(14) -0.0011(16)
C4 0.0613(19) 0.083(2) 0.0719(19) -0.0009(16) 0.0151(15) 0.0149(16)
C6 0.0583(18) 0.0571(16) 0.0707(18) 0.0147(14) 0.0196(14) 0.0060(14)
C10 0.0586(19) 0.0692(18) 0.0710(18) 0.0044(15) 0.0077(14) 0.0188(15)
C7 0.083(2) 0.096(2) 0.0650(18) 0.0135(16) 0.0284(16) 0.0171(18)
C8 0.086(2) 0.103(2) 0.082(2) 0.0092(19) 0.0341(18) 0.035(2)
C9 0.088(2) 0.077(2) 0.082(2) 0.0055(17) 0.0184(17) 0.0309(17)
C11 0.0502(16) 0.0404(14) 0.0434(13) -0.0013(11) 0.0046(12) 0.0002(12)
N3 0.0443(13) 0.0403(12) 0.0493(11) 0.0003(9) 0.0079(9) -0.0018(10)
C17 0.0500(16) 0.0491(16) 0.0519(14) -0.0009(12) 0.0088(12) 0.0005(13)
C16 0.0613(19) 0.0434(16) 0.0591(16) 0.0008(13) 0.0161(14) 0.0067(14)
C12 0.0482(16) 0.0382(14) 0.0542(15) -0.0018(12) 0.0089(12) -0.0008(12)
C13 0.0524(18) 0.0473(17) 0.0776(18) -0.0035(14) -0.0075(15) 0.0015(14)
C15 0.065(2) 0.0416(16) 0.088(2) -0.0073(15) 0.0171(17) -0.0041(15)
C14 0.0538(18) 0.0496(18) 0.108(2) -0.0113(16) -0.0060(16) -0.0017(15)
C19 0.096(2) 0.0580(18) 0.0765(19) 0.0089(15) 0.0197(17) 0.0149(16)
C18 0.096(3) 0.0542(19) 0.140(3) -0.0096(19) 0.019(2) -0.0181(17)
C20 0.0452(17) 0.0447(14) 0.0467(14) 0.0026(12) 0.0077(12) 0.0001(12)
C22 0.0580(18) 0.069(2) 0.0466(15) 0.0036(14) 0.0038(13) 0.0021(14)
C21 0.0590(18) 0.0487(15) 0.0532(15) -0.0038(13) 0.0069(13) -0.0022(13)
C28 0.0495(16) 0.0520(16) 0.0494(15) -0.0046(13) 0.0011(12) -0.0071(13)
C26 0.104(2) 0.0527(17) 0.0622(18) -0.0074(15) -0.0050(17) 0.0036(16)
C27 0.094(2) 0.0543(18) 0.0517(16) 0.0007(14) 0.0040(15) -0.0081(15)
C25 0.0680(19) 0.0651(19) 0.0497(16) -0.0100(14) -0.0003(13) 0.0097(15)
C23 0.109(3) 0.096(2) 0.0650(19) 0.0092(17) 0.0217(17) -0.010(2)
C24 0.128(3) 0.111(3) 0.0655(19) -0.0226(18) 0.0165(19) 0.029(2)
N4 0.0520(13) 0.0600(14) 0.0482(12) -0.0075(10) 0.0091(10) -0.0095(11)

loop_
_atom_type_symbol
_atom_type_description
_atom_type_scat_dispersion_real
_atom_type_scat_dispersion_imag
_atom_type_scat_source
C C 0.0033 0.0016 'International Tables Vol C Tables 4.2.6.8 and 6.1.1.4'
H H 0.0000 0.0000 'International Tables Vol C Tables 4.2.6.8 and 6.1.1.4'
N N 0.0061 0.0033 'International Tables Vol C Tables 4.2.6.8 and 6.1.1.4'
S S 0.1246 0.1234 'International Tables Vol C Tables 4.2.6.8 and 6.1.1.4'

loop_
_geom_angle_atom_site_label_1
_geom_angle_atom_site_label_2
_geom_angle_atom_site_label_3
_geom_angle
C20 N2 C5 119.05(19)
C20 N2 C1 122.12(19)
C5 N2 C1 113.08(18)
C11 N1 C6 125.34(19)
C11 N1 C10 121.17(19)
C6 N1 C10 113.48(19)
N2 C5 C4 110.4(2)
N2 C1 C2 109.9(2)
C4 C3 C2 110.4(2)
C1 C2 C3 110.3(2)
C5 C4 C3 112.5(2)
N1 C6 C7 110.9(2)
N1 C10 C9 111.8(2)
C6 C7 C8 112.5(2)
C9 C8 C7 109.2(2)
C10 C9 C8 111.5(2)
N1 C11 N3 115.64(19)
N1 C11 S1 124.37(18)
N3 C11 S1 119.98(17)
C11 N3 C12 121.37(19)
C11 N3 C20 118.88(18)
C12 N3 C20 117.55(18)
C12 C17 C16 121.5(2)
C15 C16 C17 119.0(2)
C15 C16 C19 121.4(2)
C17 C16 C19 119.7(3)
C13 C12 C17 119.3(2)
C13 C12 N3 121.6(2)
C17 C12 N3 119.2(2)
C14 C13 C12 119.3(2)
C14 C15 C16 118.4(2)
C14 C15 C18 120.8(3)
C16 C15 C18 120.9(3)
C13 C14 C15 122.6(3)
N4 C20 N2 121.6(2)
N4 C20 N3 123.6(2)
N2 C20 N3 114.7(2)
C25 C22 C21 119.4(2)
C25 C22 C23 122.0(2)
C21 C22 C23 118.5(2)
C28 C21 C22 121.9(2)
C21 C28 C27 118.1(2)
C21 C28 N4 122.5(2)
C27 C28 N4 119.3(2)
C27 C26 C25 122.0(3)
C26 C27 C28 120.5(2)
C22 C25 C26 118.2(2)
C22 C25 C24 121.4(3)
C26 C25 C24 120.4(3)
C20 N4 C28 121.0(2)

loop_
_geom_bond_atom_site_label_1
_geom_bond_atom_site_label_2
_geom_bond_distance
S1 C11 1.667(2)
N2 C20 1.359(3)
N2 C5 1.456(3)
N2 C1 1.467(3)
N1 C11 1.344(3)
N1 C6 1.465(3)
N1 C10 1.469(3)
C5 C4 1.506(3)
C1 C2 1.514(3)
C3 C4 1.513(4)
C3 C2 1.525(3)
C6 C7 1.501(3)
C10 C9 1.499(3)
C7 C8 1.523(4)
C8 C9 1.512(4)
C11 N3 1.399(3)
N3 C12 1.443(3)
N3 C20 1.445(3)
C17 C12 1.383(3)
C17 C16 1.397(3)
C16 C15 1.396(3)
C16 C19 1.499(3)
C12 C13 1.379(3)
C13 C14 1.377(3)
C15 C14 1.380(4)
C15 C18 1.517(4)
C20 N4 1.275(3)
C22 C25 1.384(3)
C22 C21 1.398(3)
C22 C23 1.516(3)
C21 C28 1.379(3)
C28 C27 1.380(3)
C28 N4 1.422(3)
C26 C27 1.371(3)
C26 C25 1.385(4)
C25 C24 1.518(3)
